data_7112771
loop_
_publ_author_name
'Schulz, Stephan'
'Eisenmann, Tamara'
'Schmidt, Sarah'
'Bl\"aser, Dieter'
'Westphal, Ulrich'
'Boese, Roland'

_publ_section_title
;
 Reactions of a \b-diketiminate zinc hydride complex with heterocumulenes.
;
_journal_issue 38
_journal_name_full 'Chemical communications (Cambridge, England)'
_journal_page_first 7226
_journal_page_last 7228
_journal_paper_doi 10.1039/c0cc01329c
_journal_volume 46
_journal_year 2010
_chemical_formula_moiety 'C30 H44 N4 Zn, 0.5 C6 H14'
_chemical_formula_sum 'C33 H51 N4 Zn'
_chemical_formula_weight 569.15
_chemical_name_systematic
;
?
;
_space_group_IT_number 14
_symmetry_cell_setting monoclinic
_symmetry_space_group_name_Hall '-P 2ybc'
_symmetry_space_group_name_H-M 'P 1 21/c 1'
_atom_sites_solution_hydrogens geom
_atom_sites_solution_primary direct
_atom_sites_solution_secondary difmap
_audit_creation_method SHELXL-97
_cell_angle_alpha 90.00
_cell_angle_beta 101.476(5)
_cell_angle_gamma 90.00
_cell_formula_units_Z 4
_cell_length_a 12.9606(16)
_cell_length_b 13.4781(17)
_cell_length_c 18.614(2)
_cell_measurement_reflns_used 6486
_cell_measurement_temperature 100(2)
_cell_measurement_theta_max 23.67
_cell_measurement_theta_min 2.20
_cell_volume 3186.6(7)
_computing_cell_refinement 'BRUKER D8 KAPPA APEX 2 Vers. 3.0-2009'
_computing_data_collection 'BRUKER D8 KAPPA APEX 2 Vers. 3.0-2009'
_computing_data_reduction 'BRUKER D8 KAPPA APEX 2 Vers. 3.0-2009'
_computing_molecular_graphics 'BRUKER AXS SHELXTL (c) 2008 / Vers. 2008/4'
_computing_publication_material 'BRUKER AXS SHELXTL (c) 2008 / Vers. 2008/4'
_computing_structure_refinement 'BRUKER AXS SHELXTL (c) 2008 / Vers. 2008/4'
_computing_structure_solution 'BRUKER D8 KAPPA APEX 2 Vers. 3.0-2009'
_diffrn_ambient_temperature 100(2)
_diffrn_detector_area_resol_mean 512
_diffrn_measured_fraction_theta_full 0.959
_diffrn_measured_fraction_theta_max 0.969
_diffrn_measurement_device_type
;
Bruker D8 KAPPA series II with APEX II area detector system
;
_diffrn_measurement_method
;
Data collection strategy APEX 2/COSMO
;
_diffrn_radiation_monochromator graphite
_diffrn_radiation_source 'fine-focus sealed tube'
_diffrn_radiation_type MoK\a
_diffrn_radiation_wavelength 0.71073
_diffrn_reflns_av_R_equivalents 0.0615
_diffrn_reflns_av_sigmaI/netI 0.0697
_diffrn_reflns_limit_h_max 14
_diffrn_reflns_limit_h_min -14
_diffrn_reflns_limit_k_max 15
_diffrn_reflns_limit_k_min -15
_diffrn_reflns_limit_l_max 21
_diffrn_reflns_limit_l_min -15
_diffrn_reflns_number 21158
_diffrn_reflns_theta_full 23.93
_diffrn_reflns_theta_max 23.93
_diffrn_reflns_theta_min 1.60
_exptl_absorpt_coefficient_mu 0.797
_exptl_absorpt_correction_T_max 0.75
_exptl_absorpt_correction_T_min 0.61
_exptl_absorpt_correction_type multi-scan
_exptl_absorpt_process_details
;
BRUKER AXS SMART APEX 2 Vers. 3.0-2009
R.H. Blessing, Acta Cryst. (1995) A51 33-38
;
_exptl_crystal_colour colourless
_exptl_crystal_density_diffrn 1.186
_exptl_crystal_density_method 'not measured'
_exptl_crystal_description block
_exptl_crystal_F_000 1228
_exptl_crystal_size_max 0.15
_exptl_crystal_size_mid 0.12
_exptl_crystal_size_min 0.10
_refine_diff_density_max 0.607
_refine_diff_density_min -0.467
_refine_diff_density_rms 0.083
_refine_ls_extinction_method none
_refine_ls_goodness_of_fit_ref 1.047
_refine_ls_hydrogen_treatment constr
_refine_ls_matrix_type full
_refine_ls_number_parameters 343
_refine_ls_number_reflns 4760
_refine_ls_number_restraints 0
_refine_ls_restrained_S_all 1.047
_refine_ls_R_factor_all 0.0917
_refine_ls_R_factor_gt 0.0530
_refine_ls_shift/su_max 0.001
_refine_ls_shift/su_mean 0.000
_refine_ls_structure_factor_coef Fsqd
_refine_ls_weighting_details 'calc w=1/[\s^2^(Fo^2^)+(0.0391P)^2^+9.9605P] where P=(Fo^2^+2Fc^2^)/3'
_refine_ls_weighting_scheme calc
_refine_ls_wR_factor_gt 0.1162
_refine_ls_wR_factor_ref 0.1343
_reflns_number_gt 3327
_reflns_number_total 4760
_reflns_threshold_expression >2sigma(I)
_cod_data_source_file c0cc01329c.txt
_cod_data_source_block tam_519m
_cod_original_cell_volume 3186.5(7)
_cod_original_sg_symbol_H-M P21/c
_cod_database_code 7112771

loop_
_symmetry_equiv_pos_as_xyz
'x, y, z'
'-x, y+1/2, -z+1/2'
'-x, -y, -z'
'x, -y-1/2, z-1/2'

loop_
_atom_site_label
_atom_site_type_symbol
_atom_site_fract_x
_atom_site_fract_y
_atom_site_fract_z
_atom_site_U_iso_or_equiv
_atom_site_adp_type
_atom_site_occupancy
_atom_site_symmetry_multiplicity
_atom_site_calc_flag
_atom_site_refinement_flags
Zn1 Zn 0.67488(4) 0.54193(4) 0.17349(3) 0.02022(18) Uani 1 1 d .
N1 N 0.6031(3) 0.4361(2) 0.2175(2) 0.0197(9) Uani 1 1 d .
N2 N 0.7920(3) 0.4608(3) 0.1529(2) 0.0203(9) Uani 1 1 d .
N3 N 0.6914(3) 0.6843(3) 0.2084(2) 0.0205(9) Uani 1 1 d .
N4 N 0.5914(3) 0.6449(3) 0.1000(2) 0.0219(9) Uani 1 1 d .
C1 C 0.6239(4) 0.3406(3) 0.2069(3) 0.0218(11) Uani 1 1 d .
C2 C 0.7039(4) 0.3086(3) 0.1720(3) 0.0233(12) Uani 1 1 d .
H2A H 0.7025 0.2396 0.1601 0.028 Uiso 1 1 d R
C3 C 0.7853(4) 0.3623(3) 0.1518(3) 0.0233(11) Uani 1 1 d .
C4 C 0.5607(4) 0.2622(3) 0.2367(3) 0.0253(12) Uani 1 1 d .
H4A H 0.5843 0.2579 0.2897 0.038 Uiso 1 1 d R
H4B H 0.5714 0.1985 0.2145 0.038 Uiso 1 1 d R
H4C H 0.4859 0.2794 0.2253 0.038 Uiso 1 1 d R
C5 C 0.8726(4) 0.3034(3) 0.1289(3) 0.0287(12) Uani 1 1 d .
H5A H 0.8941 0.3356 0.0873 0.043 Uiso 1 1 d R
H5B H 0.8470 0.2367 0.1150 0.043 Uiso 1 1 d R
H5C H 0.9330 0.2994 0.1695 0.043 Uiso 1 1 d R
C6 C 0.5313(3) 0.4609(3) 0.2637(2) 0.0189(10) Uani 1 1 d .
C7 C 0.4260(4) 0.4794(3) 0.2338(3) 0.0200(11) Uani 1 1 d .
C8 C 0.3581(4) 0.5053(3) 0.2802(3) 0.0211(11) Uani 1 1 d .
H8A H 0.2857 0.5180 0.2595 0.025 Uiso 1 1 d R
C9 C 0.3929(4) 0.5138(3) 0.3555(3) 0.0234(12) Uani 1 1 d .
C10 C 0.4989(4) 0.4961(3) 0.3842(3) 0.0226(11) Uani 1 1 d .
H10A H 0.5236 0.5027 0.4358 0.027 Uiso 1 1 d R
C11 C 0.5685(3) 0.4688(3) 0.3397(3) 0.0200(11) Uani 1 1 d .
C12 C 0.3855(4) 0.4690(3) 0.1526(3) 0.0261(11) Uani 1 1 d .
H12A H 0.4274 0.5104 0.1262 0.039 Uiso 1 1 d R
H12B H 0.3118 0.4897 0.1405 0.039 Uiso 1 1 d R
H12C H 0.3911 0.3998 0.1384 0.039 Uiso 1 1 d R
C13 C 0.3200(4) 0.5408(4) 0.4053(3) 0.0306(12) Uani 1 1 d .
H13A H 0.2480 0.5482 0.3778 0.046 Uiso 1 1 d R
H13B H 0.3435 0.6032 0.4296 0.046 Uiso 1 1 d R
H13C H 0.3220 0.4888 0.4420 0.046 Uiso 1 1 d R
C14 C 0.6826(4) 0.4484(4) 0.3724(3) 0.0284(12) Uani 1 1 d .
H14A H 0.6987 0.3788 0.3653 0.043 Uiso 1 1 d R
H14B H 0.6954 0.4633 0.4246 0.043 Uiso 1 1 d R
H14C H 0.7275 0.4902 0.3486 0.043 Uiso 1 1 d R
C15 C 0.8875(4) 0.5103(3) 0.1452(3) 0.0213(11) Uani 1 1 d .
C16 C 0.9651(4) 0.5258(3) 0.2081(3) 0.0229(11) Uani 1 1 d .
C17 C 1.0524(4) 0.5826(3) 0.2012(3) 0.0263(12) Uani 1 1 d .
H17A H 1.1052 0.5948 0.2440 0.032 Uiso 1 1 d R
C18 C 1.0650(4) 0.6229(3) 0.1351(3) 0.0261(12) Uani 1 1 d .
C19 C 0.9867(4) 0.6040(3) 0.0737(3) 0.0270(12) Uani 1 1 d .
H19A H 0.9958 0.6292 0.0274 0.032 Uiso 1 1 d R
C20 C 0.8978(4) 0.5488(3) 0.0777(3) 0.0237(11) Uani 1 1 d .
C21 C 0.9546(4) 0.4844(4) 0.2810(3) 0.0336(13) Uani 1 1 d .
H21A H 0.8879 0.5061 0.2929 0.050 Uiso 1 1 d R
H21B H 1.0130 0.5076 0.3187 0.050 Uiso 1 1 d R
H21C H 0.9559 0.4122 0.2787 0.050 Uiso 1 1 d R
C22 C 1.1587(4) 0.6868(4) 0.1303(3) 0.0382(14) Uani 1 1 d .
H22A H 1.1524 0.7497 0.1550 0.057 Uiso 1 1 d R
H22B H 1.1604 0.6991 0.0790 0.057 Uiso 1 1 d R
H22C H 1.2236 0.6535 0.1538 0.057 Uiso 1 1 d R
C23 C 0.8128(4) 0.5330(4) 0.0106(3) 0.0298(12) Uani 1 1 d .
H23A H 0.8344 0.5634 -0.0317 0.045 Uiso 1 1 d R
H23B H 0.7471 0.5633 0.0180 0.045 Uiso 1 1 d R
H23C H 0.8020 0.4621 0.0020 0.045 Uiso 1 1 d R
C24 C 0.6286(4) 0.7139(3) 0.1478(3) 0.0216(11) Uani 1 1 d .
H24 H 0.6038 0.7850 0.1408 0.026 Uiso 1 1 d R
C25 C 0.7428(4) 0.7563(3) 0.2617(3) 0.0265(12) Uani 1 1 d .
H25A H 0.6972 0.8124 0.2604 0.032 Uiso 1 1 d R
C26 C 0.8457(4) 0.7919(4) 0.2443(3) 0.0447(16) Uani 1 1 d .
H26A H 0.8917 0.7348 0.2431 0.067 Uiso 1 1 d R
H26B H 0.8796 0.8382 0.2819 0.067 Uiso 1 1 d R
H26C H 0.8327 0.8248 0.1968 0.067 Uiso 1 1 d R
C27 C 0.7591(5) 0.7119(4) 0.3384(3) 0.0439(16) Uani 1 1 d .
H27A H 0.6919 0.6882 0.3482 0.066 Uiso 1 1 d R
H27B H 0.7881 0.7620 0.3747 0.066 Uiso 1 1 d R
H27C H 0.8084 0.6566 0.3413 0.066 Uiso 1 1 d R
C28 C 0.5190(4) 0.6694(4) 0.0309(3) 0.0281(12) Uani 1 1 d .
H28A H 0.5048 0.6094 0.0035 0.034 Uiso 1 1 d R
C29 C 0.4142(4) 0.7089(4) 0.0430(3) 0.0370(14) Uani 1 1 d .
H29A H 0.3856 0.6655 0.0762 0.056 Uiso 1 1 d R
H29B H 0.3647 0.7129 -0.0037 0.056 Uiso 1 1 d R
H29C H 0.4254 0.7750 0.0645 0.056 Uiso 1 1 d R
C30 C 0.5667(4) 0.7417(4) -0.0164(3) 0.0360(13) Uani 1 1 d .
H30A H 0.5777 0.8052 0.0092 0.054 Uiso 1 1 d R
H30B H 0.5184 0.7508 -0.0632 0.054 Uiso 1 1 d R
H30C H 0.6341 0.7167 -0.0248 0.054 Uiso 1 1 d R
C31 C 0.9457(5) 0.5187(6) 0.5016(4) 0.077(2) Uani 1 1 d .
H31A H 0.8995 0.5069 0.4557 0.093 Uiso 1 1 d R
H31B H 0.9195 0.4838 0.5390 0.093 Uiso 1 1 d R
C32 C 0.9486(7) 0.6280(6) 0.5207(5) 0.093(3) Uani 1 1 d .
H32A H 0.9659 0.6635 0.4802 0.111 Uiso 1 1 d R
H32B H 1.0023 0.6401 0.5629 0.111 Uiso 1 1 d R
C33 C 0.8445(7) 0.6650(6) 0.5338(5) 0.097(3) Uani 1 1 d .
H33A H 0.7887 0.6373 0.4963 0.145 Uiso 1 1 d R
H33B H 0.8407 0.7372 0.5322 0.145 Uiso 1 1 d R
H33C H 0.8358 0.6418 0.5819 0.145 Uiso 1 1 d R

loop_
_atom_site_aniso_label
_atom_site_aniso_U_11
_atom_site_aniso_U_22
_atom_site_aniso_U_33
_atom_site_aniso_U_23
_atom_site_aniso_U_13
_atom_site_aniso_U_12
Zn1 0.0224(3) 0.0150(3) 0.0242(3) 0.0012(3) 0.0070(2) 0.0011(3)
N1 0.025(2) 0.015(2) 0.020(2) -0.0014(16) 0.0052(18) 0.0007(16)
N2 0.022(2) 0.0180(19) 0.021(2) -0.0011(18) 0.0051(17) 0.0003(18)
N3 0.026(2) 0.0143(19) 0.021(2) -0.0030(18) 0.0050(19) 0.0023(17)
N4 0.026(2) 0.021(2) 0.018(2) 0.0017(18) 0.0053(19) -0.0002(18)
C1 0.025(3) 0.020(2) 0.019(3) 0.003(2) 0.003(2) -0.002(2)
C2 0.031(3) 0.013(2) 0.025(3) -0.004(2) 0.003(2) 0.001(2)
C3 0.027(3) 0.022(3) 0.020(3) -0.001(2) 0.001(2) 0.007(2)
C4 0.032(3) 0.017(2) 0.029(3) 0.003(2) 0.013(2) 0.002(2)
C5 0.029(3) 0.021(3) 0.038(3) -0.002(2) 0.011(3) 0.002(2)
C6 0.030(3) 0.009(2) 0.020(3) 0.001(2) 0.009(2) -0.003(2)
C7 0.025(3) 0.010(2) 0.025(3) 0.0006(19) 0.004(2) -0.0024(19)
C8 0.022(3) 0.013(2) 0.028(3) 0.003(2) 0.004(2) -0.001(2)
C9 0.028(3) 0.014(2) 0.031(3) 0.001(2) 0.011(2) -0.001(2)
C10 0.032(3) 0.019(2) 0.019(3) 0.002(2) 0.008(2) -0.004(2)
C11 0.024(2) 0.013(2) 0.023(3) 0.002(2) 0.007(2) -0.002(2)
C12 0.029(3) 0.025(3) 0.025(3) 0.001(2) 0.005(2) 0.001(2)
C13 0.038(3) 0.025(3) 0.033(3) -0.003(2) 0.017(3) 0.004(3)
C14 0.028(3) 0.035(3) 0.023(3) 0.000(2) 0.006(2) -0.003(2)
C15 0.019(3) 0.018(2) 0.028(3) -0.002(2) 0.009(2) 0.005(2)
C16 0.021(3) 0.025(3) 0.025(3) -0.002(2) 0.009(2) 0.005(2)
C17 0.018(3) 0.029(3) 0.031(3) -0.007(2) 0.004(2) 0.005(2)
C18 0.021(3) 0.026(3) 0.033(3) -0.005(2) 0.009(2) 0.001(2)
C19 0.029(3) 0.026(3) 0.028(3) 0.008(2) 0.011(3) 0.001(2)
C20 0.026(3) 0.019(2) 0.028(3) -0.001(2) 0.009(2) 0.004(2)
C21 0.028(3) 0.044(3) 0.028(3) -0.002(2) 0.005(2) 0.004(3)
C22 0.031(3) 0.035(3) 0.051(4) -0.003(3) 0.013(3) -0.005(3)
C23 0.031(3) 0.034(3) 0.025(3) 0.006(2) 0.008(2) 0.000(3)
C24 0.023(3) 0.016(2) 0.028(3) 0.004(2) 0.010(2) -0.001(2)
C25 0.030(3) 0.018(2) 0.029(3) -0.003(2) 0.000(2) 0.006(2)
C26 0.032(3) 0.039(3) 0.062(4) -0.012(3) 0.006(3) -0.009(3)
C27 0.068(4) 0.027(3) 0.031(4) -0.008(2) -0.004(3) 0.005(3)
C28 0.034(3) 0.024(3) 0.026(3) 0.003(2) 0.006(2) 0.001(2)
C29 0.035(3) 0.041(3) 0.034(3) 0.007(3) 0.006(3) 0.002(3)
C30 0.040(3) 0.038(3) 0.029(3) 0.004(3) 0.004(3) 0.003(3)
C31 0.065(5) 0.108(7) 0.048(5) -0.006(4) -0.013(4) -0.004(5)
C32 0.101(7) 0.067(5) 0.095(7) -0.008(5) -0.019(6) 0.020(5)
C33 0.114(8) 0.085(6) 0.088(7) 0.013(5) 0.014(6) -0.024(6)

loop_
_atom_type_symbol
_atom_type_description
_atom_type_scat_dispersion_real
_atom_type_scat_dispersion_imag
_atom_type_scat_source
C C 0.0033 0.0016 'International Tables Vol C Tables 4.2.6.8 and 6.1.1.4'
H H 0.0000 0.0000 'International Tables Vol C Tables 4.2.6.8 and 6.1.1.4'
N N 0.0061 0.0033 'International Tables Vol C Tables 4.2.6.8 and 6.1.1.4'
Zn Zn 0.2839 1.4301 'International Tables Vol C Tables 4.2.6.8 and 6.1.1.4'

loop_
_geom_angle_atom_site_label_1
_geom_angle_atom_site_label_2
_geom_angle_atom_site_label_3
_geom_angle
_geom_angle_site_symmetry_1
N1 Zn1 N2 97.19(15) .
N1 Zn1 N3 125.59(15) .
N2 Zn1 N3 123.56(15) .
N1 Zn1 N4 121.80(15) .
N2 Zn1 N4 124.02(15) .
N3 Zn1 N4 65.72(15) .
N1 Zn1 C24 131.12(15) .
N2 Zn1 C24 131.63(15) .
N3 Zn1 C24 32.92(15) .
N4 Zn1 C24 32.79(15) .
C1 N1 C6 119.3(4) .
C1 N1 Zn1 120.7(3) .
C6 N1 Zn1 120.0(3) .
C3 N2 C15 121.1(4) .
C3 N2 Zn1 120.4(3) .
C15 N2 Zn1 118.3(3) .
C24 N3 C25 120.4(4) .
C24 N3 Zn1 90.2(3) .
C25 N3 Zn1 149.1(3) .
C24 N4 C28 121.3(4) .
C24 N4 Zn1 87.4(3) .
C28 N4 Zn1 151.3(3) .
N1 C1 C2 123.7(4) .
N1 C1 C4 118.7(4) .
C2 C1 C4 117.5(4) .
C3 C2 C1 129.6(4) .
N2 C3 C2 124.5(4) .
N2 C3 C5 118.6(4) .
C2 C3 C5 116.9(4) .
C7 C6 C11 120.2(4) .
C7 C6 N1 120.4(4) .
C11 C6 N1 119.4(4) .
C6 C7 C8 119.1(4) .
C6 C7 C12 120.3(4) .
C8 C7 C12 120.6(4) .
C9 C8 C7 121.9(4) .
C8 C9 C10 118.1(4) .
C8 C9 C13 121.9(4) .
C10 C9 C13 120.0(4) .
C11 C10 C9 121.6(5) .
C10 C11 C6 119.1(4) .
C10 C11 C14 120.6(4) .
C6 C11 C14 120.3(4) .
C20 C15 C16 121.2(4) .
C20 C15 N2 120.1(4) .
C16 C15 N2 118.4(4) .
C17 C16 C15 117.9(4) .
C17 C16 C21 120.6(4) .
C15 C16 C21 121.5(4) .
C18 C17 C16 122.6(5) .
C17 C18 C19 117.5(4) .
C17 C18 C22 121.0(5) .
C19 C18 C22 121.5(5) .
C20 C19 C18 122.2(5) .
C19 C20 C15 118.6(4) .
C19 C20 C23 120.7(4) .
C15 C20 C23 120.7(4) .
N4 C24 N3 116.7(4) .
N4 C24 Zn1 59.8(2) .
N3 C24 Zn1 56.8(2) .
N3 C25 C26 111.7(4) .
N3 C25 C27 109.7(4) .
C26 C25 C27 111.2(5) .
N4 C28 C29 112.5(4) .
N4 C28 C30 112.8(4) .
C29 C28 C30 109.8(4) .
C31 C31 C32 110.8(8) 3_766
C33 C32 C31 112.3(8) .

loop_
_geom_bond_atom_site_label_1
_geom_bond_atom_site_label_2
_geom_bond_distance
_geom_bond_site_symmetry_2
Zn1 N1 1.968(4) .
Zn1 N2 1.970(4) .
Zn1 N3 2.024(3) .
Zn1 N4 2.092(4) .
Zn1 C24 2.417(5) .
N1 C1 1.338(5) .
N1 C6 1.427(6) .
N2 C3 1.330(6) .
N2 C15 1.438(6) .
N3 C24 1.314(6) .
N3 C25 1.452(6) .
N4 C24 1.311(6) .
N4 C28 1.471(6) .
C1 C2 1.398(7) .
C1 C4 1.507(6) .
C2 C3 1.392(7) .
C3 C5 1.512(6) .
C6 C7 1.390(6) .
C6 C11 1.405(6) .
C7 C8 1.395(6) .
C7 C12 1.505(7) .
C8 C9 1.389(7) .
C9 C10 1.392(7) .
C9 C13 1.495(6) .
C10 C11 1.389(6) .
C11 C14 1.508(6) .
C15 C20 1.390(7) .
C15 C16 1.398(7) .
C16 C17 1.394(7) .
C16 C21 1.498(7) .
C17 C18 1.385(7) .
C18 C19 1.392(7) .
C18 C22 1.505(7) .
C19 C20 1.387(7) .
C20 C23 1.507(7) .
C25 C26 1.511(7) .
C25 C27 1.524(7) .
C28 C29 1.517(7) .
C28 C30 1.524(7) .
C31 C31 1.508(14) 3_766
C31 C32 1.513(10) .
C32 C33 1.503(11) .
